data_4314519
loop_
_publ_author_name
'C. W. Liu'
'Hao-Wei Chang'
'Bijay Sarkar'
'Jean-Yves Saillard'
'Samia Kahlal'
'Ying-Yann Wu'

_publ_section_title
;
 Stable Silver(I) Hydride Complexes Supported by Diselenophosphate Ligands
;
_journal_name_full 'Inorganic Chemistry'
_journal_page_first 468
_journal_page_last 475
_journal_paper_doi 10.1021/ic901408n
_journal_volume 49
_journal_year 2010
_chemical_formula_sum 'C24 H61 Ag8 F6 O12 P7 Se12'
_chemical_formula_weight 2683.00
_chemical_name_systematic
;
 ?
;
_space_group_IT_number 167
_symmetry_cell_setting trigonal
_symmetry_space_group_name_Hall '-R 3 2"c'
_symmetry_space_group_name_H-M 'R -3 c :H'
_atom_sites_solution_hydrogens geom
_atom_sites_solution_primary direct
_atom_sites_solution_secondary difmap
_audit_creation_method SHELXL-97
_cell_angle_alpha 90.00
_cell_angle_beta 90.00
_cell_angle_gamma 120.00
_cell_formula_units_Z 12
_cell_length_a 17.8467(9)
_cell_length_b 17.8467(9)
_cell_length_c 74.722(4)
_cell_measurement_reflns_used 3761
_cell_measurement_temperature 293(2)
_cell_measurement_theta_max 23.16
_cell_measurement_theta_min 2.28
_cell_volume 20610.8(18)
_computing_cell_refinement 'Bruker SAINT'
_computing_data_collection 'Bruker APEX2'
_computing_data_reduction 'Bruker SAINT'
_computing_molecular_graphics 'Bruker SHELXTL'
_computing_publication_material 'Bruker SHELXTL'
_computing_structure_refinement 'SHELXL-97 (Sheldrick, 1997)'
_computing_structure_solution 'SHELXS-97 (Sheldrick, 1990)'
_diffrn_ambient_temperature 293(2)
_diffrn_measured_fraction_theta_full 0.996
_diffrn_measured_fraction_theta_max 0.996
_diffrn_measurement_device_type 'Bruker APEX-II CCD'
_diffrn_measurement_method '\f and \w scans'
_diffrn_radiation_monochromator graphite
_diffrn_radiation_source 'fine-focus sealed tube'
_diffrn_radiation_type MoK\a
_diffrn_radiation_wavelength 0.71073
_diffrn_reflns_av_R_equivalents 0.0449
_diffrn_reflns_av_sigmaI/netI 0.0338
_diffrn_reflns_limit_h_max 21
_diffrn_reflns_limit_h_min -8
_diffrn_reflns_limit_k_max 13
_diffrn_reflns_limit_k_min -21
_diffrn_reflns_limit_l_max 87
_diffrn_reflns_limit_l_min -86
_diffrn_reflns_number 19353
_diffrn_reflns_theta_full 25.00
_diffrn_reflns_theta_max 25.00
_diffrn_reflns_theta_min 1.43
_diffrn_standards_number 0
_exptl_absorpt_coefficient_mu 8.808
_exptl_absorpt_correction_T_max 0.4945
_exptl_absorpt_correction_T_min 0.1412
_exptl_absorpt_correction_type multi-scan
_exptl_absorpt_process_details SADABS
_exptl_crystal_colour colourless
_exptl_crystal_density_diffrn 2.594
_exptl_crystal_density_method 'not measured'
_exptl_crystal_description plane
_exptl_crystal_F_000 14928
_exptl_crystal_size_max 0.34
_exptl_crystal_size_mid 0.15
_exptl_crystal_size_min 0.08
_refine_diff_density_max 1.352
_refine_diff_density_min -1.530
_refine_diff_density_rms 0.185
_refine_ls_extinction_method none
_refine_ls_goodness_of_fit_ref 1.087
_refine_ls_hydrogen_treatment mixed
_refine_ls_matrix_type full
_refine_ls_number_parameters 235
_refine_ls_number_reflns 4030
_refine_ls_number_restraints 0
_refine_ls_restrained_S_all 1.087
_refine_ls_R_factor_all 0.0917
_refine_ls_R_factor_gt 0.0631
_refine_ls_shift/su_max 0.000
_refine_ls_shift/su_mean 0.000
_refine_ls_structure_factor_coef Fsqd
_refine_ls_weighting_details 'calc w=1/[\s^2^(Fo^2^)+(0.1187P)^2^+178.2488P] where P=(Fo^2^+2Fc^2^)/3'
_refine_ls_weighting_scheme calc
_refine_ls_wR_factor_gt 0.1870
_refine_ls_wR_factor_ref 0.2057
_reflns_number_gt 2801
_reflns_number_total 4030
_reflns_threshold_expression >2sigma(I)
_cod_data_source_file ic901408n_si_001_2.cif
_cod_data_source_block 2
_cod_depositor_comments
;
The following automatic conversions were performed:

'_symmetry_cell_setting' value 'Trigonal' changed to 'trigonal'
according to the built-in table from CIF Core dictionary named
'cif_core.dic' version 2.4.1 from 2010-06-29.

Automatic conversion script
Id: cif_fix_values 1646 2011-03-28 12:23:43Z adriana 
;
_cod_original_sg_symbol_H-M 'R -3 c'
_cod_database_code 4314519

loop_
_symmetry_equiv_pos_as_xyz
'x, y, z'
'-y, x-y, z'
'-x+y, -x, z'
'y, x, -z+1/2'
'x-y, -y, -z+1/2'
'-x, -x+y, -z+1/2'
'x+2/3, y+1/3, z+1/3'
'-y+2/3, x-y+1/3, z+1/3'
'-x+y+2/3, -x+1/3, z+1/3'
'y+2/3, x+1/3, -z+5/6'
'x-y+2/3, -y+1/3, -z+5/6'
'-x+2/3, -x+y+1/3, -z+5/6'
'x+1/3, y+2/3, z+2/3'
'-y+1/3, x-y+2/3, z+2/3'
'-x+y+1/3, -x+2/3, z+2/3'
'y+1/3, x+2/3, -z+7/6'
'x-y+1/3, -y+2/3, -z+7/6'
'-x+1/3, -x+y+2/3, -z+7/6'
'-x, -y, -z'
'y, -x+y, -z'
'x-y, x, -z'
'-y, -x, z-1/2'
'-x+y, y, z-1/2'
'x, x-y, z-1/2'
'-x+2/3, -y+1/3, -z+1/3'
'y+2/3, -x+y+1/3, -z+1/3'
'x-y+2/3, x+1/3, -z+1/3'
'-y+2/3, -x+1/3, z-1/6'
'-x+y+2/3, y+1/3, z-1/6'
'x+2/3, x-y+1/3, z-1/6'
'-x+1/3, -y+2/3, -z+2/3'
'y+1/3, -x+y+2/3, -z+2/3'
'x-y+1/3, x+2/3, -z+2/3'
'-y+1/3, -x+2/3, z+1/6'
'-x+y+1/3, y+2/3, z+1/6'
'x+1/3, x-y+2/3, z+1/6'

loop_
_atom_site_label
_atom_site_type_symbol
_atom_site_fract_x
_atom_site_fract_y
_atom_site_fract_z
_atom_site_U_iso_or_equiv
_atom_site_adp_type
_atom_site_occupancy
_atom_site_symmetry_multiplicity
_atom_site_calc_flag
_atom_site_refinement_flags
_atom_site_disorder_assembly
_atom_site_disorder_group
Ag1 Ag 0.3333 0.6667 0.06089(4) 0.0609(6) Uani 0.75 3 d SP . .
Ag5 Ag 0.3333 0.6667 0.04937(15) 0.0736(19) Uani 0.25 3 d SP . .
Ag2 Ag 0.3333 0.6667 0.12946(3) 0.0774(6) Uani 0.75 3 d SP . .
Ag6 Ag 0.3333 0.6667 0.11508(19) 0.110(3) Uani 0.25 3 d SP . .
Ag3 Ag 0.35497(8) 0.77499(8) 0.096378(16) 0.0642(4) Uani 0.75 1 d P . .
Ag7 Ag 0.3528(4) 0.8338(5) 0.10275(8) 0.1239(18) Uani 0.25 1 d P . .
Ag4 Ag 0.52130(11) 0.81291(9) 0.075603(18) 0.0816(4) Uani 0.75 1 d P . .
Ag8 Ag 0.4473(5) 0.7636(4) 0.08071(7) 0.1091(16) Uani 0.25 1 d P . .
Se1 Se 0.49330(7) 0.72830(7) 0.046459(15) 0.0650(4) Uani 1 1 d . . .
Se2 Se 0.45667(9) 0.91673(7) 0.076349(17) 0.0750(4) Uani 1 1 d . . .
Se3 Se 0.39762(9) 0.56644(10) 0.12951(2) 0.0911(5) Uani 1 1 d . . .
Se4 Se 0.21525(12) 0.80012(11) 0.103537(19) 0.0982(5) Uani 1 1 d . . .
P1 P 0.49671(19) 0.6111(2) 0.05091(4) 0.0645(7) Uani 1 1 d . . .
P2 P 0.2927(3) 0.4382(3) 0.12443(5) 0.0889(10) Uani 1 1 d . . .
O1 O 0.5926(5) 0.6359(6) 0.04615(13) 0.091(3) Uani 1 1 d . . .
O2 O 0.4332(6) 0.5398(5) 0.03698(11) 0.082(2) Uani 1 1 d . . .
O3 O 0.3339(17) 0.3833(15) 0.1219(4) 0.265(13) Uani 1 1 d . . .
O4 O 0.2419(9) 0.3913(10) 0.14082(15) 0.149(5) Uani 1 1 d . . .
C1 C 0.6285(11) 0.5810(13) 0.0477(4) 0.165(10) Uani 1 1 d . . .
H1A H 0.6199 0.5595 0.0599 0.198 Uiso 1 1 calc R . .
H1B H 0.5965 0.5316 0.0399 0.198 Uiso 1 1 calc R . .
C2 C 0.7128(12) 0.6170(16) 0.0437(4) 0.199(13) Uani 1 1 d . . .
H2A H 0.7311 0.5753 0.0456 0.299 Uiso 1 1 calc R . .
H2B H 0.7456 0.6660 0.0514 0.299 Uiso 1 1 calc R . .
H2C H 0.7220 0.6353 0.0315 0.299 Uiso 1 1 calc R . .
C3 C 0.4338(11) 0.5599(11) 0.01844(18) 0.106(5) Uani 1 1 d . . .
H3A H 0.4926 0.5886 0.0139 0.127 Uiso 1 1 calc R . .
H3B H 0.4107 0.5985 0.0169 0.127 Uiso 1 1 calc R . .
C4 C 0.3812(13) 0.4801(13) 0.0088(2) 0.146(8) Uani 1 1 d . . .
H4A H 0.3819 0.4924 -0.0038 0.219 Uiso 1 1 calc R . .
H4B H 0.3229 0.4529 0.0131 0.219 Uiso 1 1 calc R . .
H4C H 0.4041 0.4420 0.0105 0.219 Uiso 1 1 calc R . .
C5 C 0.1814(19) 0.3990(19) 0.1496(3) 0.174(11) Uani 1 1 d . . .
H5A H 0.2112 0.4552 0.1553 0.208 Uiso 1 1 calc R . .
H5B H 0.1447 0.4027 0.1405 0.208 Uiso 1 1 calc R . .
C6 C 0.1287(16) 0.3452(15) 0.1617(3) 0.196(14) Uani 1 1 d . . .
H6A H 0.0911 0.3653 0.1659 0.294 Uiso 1 1 calc R . .
H6B H 0.1617 0.3420 0.1715 0.294 Uiso 1 1 calc R . .
H6C H 0.0948 0.2888 0.1565 0.294 Uiso 1 1 calc R . .
C7 C 0.386(2) 0.3672(17) 0.1177(4) 0.212(14) Uani 1 1 d . . .
H7A H 0.4257 0.4256 0.1137 0.254 Uiso 1 1 calc R . .
H7B H 0.3559 0.3384 0.1068 0.254 Uiso 1 1 calc R . .
C8 C 0.4376(16) 0.3439(18) 0.1165(5) 0.28(2) Uani 1 1 d . . .
H8A H 0.4478 0.3378 0.1041 0.417 Uiso 1 1 calc R . .
H8B H 0.4161 0.2893 0.1225 0.417 Uiso 1 1 calc R . .
H8C H 0.4908 0.3860 0.1220 0.417 Uiso 1 1 calc R . .
H0 H 0.3333 0.6667 0.084(2) 0.050 Uiso 1 3 d S . .
P3 P 0.3333 0.6667 -0.02374(16) 0.172(5) Uani 1 3 d S . .
F1 F 0.349(2) 0.6057(16) -0.0331(4) 0.325(14) Uani 1 1 d . . .
F2 F 0.411(2) 0.690(2) -0.0134(4) 0.39(2) Uani 1 1 d . . .

loop_
_atom_site_aniso_label
_atom_site_aniso_U_11
_atom_site_aniso_U_22
_atom_site_aniso_U_33
_atom_site_aniso_U_23
_atom_site_aniso_U_13
_atom_site_aniso_U_12
Ag1 0.0545(8) 0.0545(8) 0.0736(14) 0.000 0.000 0.0272(4)
Ag5 0.059(3) 0.059(3) 0.102(6) 0.000 0.000 0.0297(13)
Ag2 0.0887(11) 0.0887(11) 0.0547(13) 0.000 0.000 0.0443(5)
Ag6 0.086(4) 0.086(4) 0.159(10) 0.000 0.000 0.0428(18)
Ag3 0.0697(7) 0.0556(6) 0.0660(7) -0.0034(5) -0.0078(5) 0.0304(6)
Ag7 0.108(4) 0.135(5) 0.103(4) 0.016(4) 0.003(3) 0.041(4)
Ag4 0.0959(10) 0.0690(8) 0.0658(8) 0.0019(6) -0.0168(7) 0.0305(7)
Ag8 0.149(5) 0.112(4) 0.094(3) -0.019(3) -0.023(3) 0.086(4)
Se1 0.0619(7) 0.0698(7) 0.0672(7) 0.0145(5) 0.0131(5) 0.0358(5)
Se2 0.0854(8) 0.0508(6) 0.0696(7) -0.0013(5) -0.0135(6) 0.0197(6)
Se3 0.0864(9) 0.0951(10) 0.0867(9) 0.0258(7) -0.0113(7) 0.0416(8)
Se4 0.1542(15) 0.1176(12) 0.0731(9) 0.0017(8) 0.0109(8) 0.1057(12)
P1 0.0645(17) 0.0738(18) 0.0682(17) 0.0094(14) 0.0142(14) 0.0444(15)
P2 0.103(3) 0.088(2) 0.089(2) 0.0303(19) 0.022(2) 0.057(2)
O1 0.075(5) 0.104(7) 0.112(7) 0.015(5) 0.019(5) 0.058(5)
O2 0.103(6) 0.078(5) 0.069(5) 0.000(4) 0.009(5) 0.048(5)
O3 0.28(3) 0.22(2) 0.42(3) -0.06(2) -0.06(3) 0.22(2)
O4 0.130(10) 0.198(14) 0.087(8) 0.067(8) 0.027(7) 0.058(10)
C1 0.105(13) 0.162(19) 0.28(3) 0.096(19) 0.072(15) 0.102(14)
C2 0.089(12) 0.18(2) 0.36(4) -0.01(2) 0.037(18) 0.089(14)
C3 0.127(13) 0.115(12) 0.062(8) -0.015(8) 0.011(8) 0.051(10)
C4 0.147(17) 0.138(16) 0.103(12) -0.037(12) -0.001(12) 0.033(13)
C5 0.23(3) 0.25(3) 0.072(11) 0.049(15) 0.044(15) 0.15(2)
C6 0.149(19) 0.18(2) 0.122(17) -0.058(17) 0.043(14) -0.022(16)
C7 0.27(4) 0.14(2) 0.27(3) 0.01(2) 0.08(3) 0.14(3)
C8 0.14(2) 0.19(3) 0.57(7) -0.15(4) -0.09(3) 0.13(2)
P3 0.214(8) 0.214(8) 0.088(6) 0.000 0.000 0.107(4)
F1 0.36(3) 0.27(3) 0.34(3) -0.07(3) 0.08(3) 0.16(3)
F2 0.45(5) 0.34(4) 0.42(4) -0.08(4) -0.27(3) 0.24(5)

loop_
_atom_type_symbol
_atom_type_description
_atom_type_scat_dispersion_real
_atom_type_scat_dispersion_imag
_atom_type_scat_source
C C 0.0033 0.0016 'International Tables Vol C Tables 4.2.6.8 and 6.1.1.4'
H H 0.0000 0.0000 'International Tables Vol C Tables 4.2.6.8 and 6.1.1.4'
O O 0.0106 0.0060 'International Tables Vol C Tables 4.2.6.8 and 6.1.1.4'
F F 0.0171 0.0103 'International Tables Vol C Tables 4.2.6.8 and 6.1.1.4'
P P 0.1023 0.0942 'International Tables Vol C Tables 4.2.6.8 and 6.1.1.4'
Se Se -0.0929 2.2259 'International Tables Vol C Tables 4.2.6.8 and 6.1.1.4'
Ag Ag -0.8971 1.1015 'International Tables Vol C Tables 4.2.6.8 and 6.1.1.4'

loop_
_geom_angle_atom_site_label_1
_geom_angle_atom_site_label_2
_geom_angle_atom_site_label_3
_geom_angle
_geom_angle_site_symmetry_1
_geom_angle_site_symmetry_3
_geom_angle_publ_flag
Ag5 Ag1 Ag8 127.93(18) . . ?
Ag5 Ag1 Ag8 127.93(18) . 3_565 ?
Ag8 Ag1 Ag8 86.2(3) . 3_565 ?
Ag5 Ag1 Ag8 127.93(18) . 2_665 ?
Ag8 Ag1 Ag8 86.2(3) . 2_665 ?
Ag8 Ag1 Ag8 86.2(3) 3_565 2_665 ?
Ag5 Ag1 Se1 66.63(6) . 2_665 ?
Ag8 Ag1 Se1 104.45(12) . 2_665 ?
Ag8 Ag1 Se1 150.23(14) 3_565 2_665 ?
Ag8 Ag1 Se1 67.30(16) 2_665 2_665 ?
Ag5 Ag1 Se1 66.63(6) . 3_565 ?
Ag8 Ag1 Se1 150.23(14) . 3_565 ?
Ag8 Ag1 Se1 67.30(16) 3_565 3_565 ?
Ag8 Ag1 Se1 104.45(12) 2_665 3_565 ?
Se1 Ag1 Se1 105.30(7) 2_665 3_565 ?
Ag5 Ag1 Se1 66.62(6) . . ?
Ag8 Ag1 Se1 67.30(16) . . ?
Ag8 Ag1 Se1 104.45(12) 3_565 . ?
Ag8 Ag1 Se1 150.23(14) 2_665 . ?
Se1 Ag1 Se1 105.30(7) 2_665 . ?
Se1 Ag1 Se1 105.30(7) 3_565 . ?
Ag5 Ag1 Ag3 146.25(4) . . ?
Ag8 Ag1 Ag3 41.49(16) . . ?
Ag8 Ag1 Ag3 85.78(19) 3_565 . ?
Ag8 Ag1 Ag3 44.70(15) 2_665 . ?
Se1 Ag1 Ag3 84.48(4) 2_665 . ?
Se1 Ag1 Ag3 141.77(8) 3_565 . ?
Se1 Ag1 Ag3 107.47(5) . . ?
Ag5 Ag1 Ag3 146.25(4) . 2_665 ?
Ag8 Ag1 Ag3 85.79(19) . 2_665 ?
Ag8 Ag1 Ag3 44.69(15) 3_565 2_665 ?
Ag8 Ag1 Ag3 41.49(16) 2_665 2_665 ?
Se1 Ag1 Ag3 107.47(5) 2_665 2_665 ?
Se1 Ag1 Ag3 84.48(4) 3_565 2_665 ?
Se1 Ag1 Ag3 141.78(8) . 2_665 ?
Ag3 Ag1 Ag3 57.52(6) . 2_665 ?
Ag5 Ag1 Ag3 146.25(4) . 3_565 ?
Ag8 Ag1 Ag3 44.70(15) . 3_565 ?
Ag8 Ag1 Ag3 41.49(16) 3_565 3_565 ?
Ag8 Ag1 Ag3 85.78(19) 2_665 3_565 ?
Se1 Ag1 Ag3 141.77(8) 2_665 3_565 ?
Se1 Ag1 Ag3 107.47(5) 3_565 3_565 ?
Se1 Ag1 Ag3 84.49(4) . 3_565 ?
Ag3 Ag1 Ag3 57.52(6) . 3_565 ?
Ag3 Ag1 Ag3 57.52(6) 2_665 3_565 ?
Ag5 Ag1 Ag4 109.82(6) . . ?
Ag8 Ag1 Ag4 18.47(16) . . ?
Ag8 Ag1 Ag4 96.57(16) 3_565 . ?
Ag8 Ag1 Ag4 102.05(16) 2_665 . ?
Se1 Ag1 Ag4 101.81(3) 2_665 . ?
Se1 Ag1 Ag4 147.66(4) 3_565 . ?
Se1 Ag1 Ag4 49.77(4) . . ?
Ag3 Ag1 Ag4 57.81(5) . . ?
Ag3 Ag1 Ag4 103.92(9) 2_665 . ?
Ag3 Ag1 Ag4 56.39(5) 3_565 . ?
Ag5 Ag1 Ag4 109.82(6) . 2_665 ?
Ag8 Ag1 Ag4 96.57(16) . 2_665 ?
Ag8 Ag1 Ag4 102.04(16) 3_565 2_665 ?
Ag8 Ag1 Ag4 18.47(16) 2_665 2_665 ?
Se1 Ag1 Ag4 49.77(4) 2_665 2_665 ?
Se1 Ag1 Ag4 101.81(3) 3_565 2_665 ?
Se1 Ag1 Ag4 147.66(4) . 2_665 ?
Ag3 Ag1 Ag4 56.38(5) . 2_665 ?
Ag3 Ag1 Ag4 57.81(5) 2_665 2_665 ?
Ag3 Ag1 Ag4 103.92(9) 3_565 2_665 ?
Ag4 Ag1 Ag4 109.12(6) . 2_665 ?
Ag5 Ag1 H0 180.000(16) . . ?
Ag8 Ag1 H0 52.07(18) . . ?
Ag8 Ag1 H0 52.07(18) 3_565 . ?
Ag8 Ag1 H0 52.07(18) 2_665 . ?
Se1 Ag1 H0 113.37(6) 2_665 . ?
Se1 Ag1 H0 113.37(6) 3_565 . ?
Se1 Ag1 H0 113.38(6) . . ?
Ag3 Ag1 H0 33.75(4) . . ?
Ag3 Ag1 H0 33.75(4) 2_665 . ?
Ag3 Ag1 H0 33.75(4) 3_565 . ?
Ag4 Ag1 H0 70.18(6) . . ?
Ag4 Ag1 H0 70.18(6) 2_665 . ?
Ag1 Ag5 Se1 95.0(3) . 2_665 ?
Ag1 Ag5 Se1 95.0(3) . 3_565 ?
Se1 Ag5 Se1 119.25(8) 2_665 3_565 ?
Ag1 Ag5 Se1 95.0(3) . . ?
Se1 Ag5 Se1 119.25(8) 2_665 . ?
Se1 Ag5 Se1 119.25(8) 3_565 . ?
Ag1 Ag5 Ag8 39.1(2) . . ?
Se1 Ag5 Ag8 94.1(2) 2_665 . ?
Se1 Ag5 Ag8 127.5(4) 3_565 . ?
Se1 Ag5 Ag8 61.40(18) . . ?
Ag1 Ag5 Ag8 39.06(19) . 3_565 ?
Se1 Ag5 Ag8 127.5(4) 2_665 3_565 ?
Se1 Ag5 Ag8 61.40(18) 3_565 3_565 ?
Se1 Ag5 Ag8 94.2(2) . 3_565 ?
Ag8 Ag5 Ag8 66.2(3) . 3_565 ?
Ag1 Ag5 Ag8 39.06(19) . 2_665 ?
Se1 Ag5 Ag8 61.40(18) 2_665 2_665 ?
Se1 Ag5 Ag8 94.1(2) 3_565 2_665 ?
Se1 Ag5 Ag8 127.5(4) . 2_665 ?
Ag8 Ag5 Ag8 66.2(3) . 2_665 ?
Ag8 Ag5 Ag8 66.2(3) 3_565 2_665 ?
Ag6 Ag2 Se3 90.08(7) . 2_665 ?
Ag6 Ag2 Se3 90.08(7) . . ?
Se3 Ag2 Se3 120.000(1) 2_665 . ?
Ag6 Ag2 Se3 90.08(7) . 3_565 ?
Se3 Ag2 Se3 119.999(1) 2_665 3_565 ?
Se3 Ag2 Se3 120.001(1) . 3_565 ?
Ag6 Ag2 Ag3 35.63(4) . 2_665 ?
Se3 Ag2 Ag3 119.07(9) 2_665 2_665 ?
Se3 Ag2 Ag3 92.21(6) . 2_665 ?
Se3 Ag2 Ag3 58.59(5) 3_565 2_665 ?
Ag6 Ag2 Ag3 35.63(4) . 3_565 ?
Se3 Ag2 Ag3 92.22(6) 2_665 3_565 ?
Se3 Ag2 Ag3 58.59(5) . 3_565 ?
Se3 Ag2 Ag3 119.07(9) 3_565 3_565 ?
Ag3 Ag2 Ag3 60.60(6) 2_665 3_565 ?
Ag6 Ag2 Ag3 35.63(4) . . ?
Se3 Ag2 Ag3 58.59(5) 2_665 . ?
Se3 Ag2 Ag3 119.07(9) . . ?
Se3 Ag2 Ag3 92.21(6) 3_565 . ?
Ag3 Ag2 Ag3 60.60(6) 2_665 . ?
Ag3 Ag2 Ag3 60.60(6) 3_565 . ?
Ag2 Ag6 Ag3 128.3(3) . 2_665 ?
Ag2 Ag6 Ag3 128.3(3) . 3_565 ?
Ag3 Ag6 Ag3 85.7(4) 2_665 3_565 ?
Ag2 Ag6 Ag3 128.3(3) . . ?
Ag3 Ag6 Ag3 85.7(4) 2_665 . ?
Ag3 Ag6 Ag3 85.7(4) 3_565 . ?
Ag2 Ag6 Se3 67.2(3) . 2_665 ?
Ag3 Ag6 Se3 147.4(3) 2_665 2_665 ?
Ag3 Ag6 Se3 106.66(9) 3_565 2_665 ?
Ag3 Ag6 Se3 65.88(5) . 2_665 ?
Ag2 Ag6 Se3 67.2(3) . . ?
Ag3 Ag6 Se3 106.66(9) 2_665 . ?
Ag3 Ag6 Se3 65.88(5) 3_565 . ?
Ag3 Ag6 Se3 147.4(3) . . ?
Se3 Ag6 Se3 105.9(3) 2_665 . ?
Ag2 Ag6 Se3 67.2(3) . 3_565 ?
Ag3 Ag6 Se3 65.88(5) 2_665 3_565 ?
Ag3 Ag6 Se3 147.4(3) 3_565 3_565 ?
Ag3 Ag6 Se3 106.66(9) . 3_565 ?
Se3 Ag6 Se3 105.9(3) 2_665 3_565 ?
Se3 Ag6 Se3 105.9(3) . 3_565 ?
Ag2 Ag6 Ag7 108.1(3) . 3_565 ?
Ag3 Ag6 Ag7 103.5(4) 2_665 3_565 ?
Ag3 Ag6 Ag7 20.63(13) 3_565 3_565 ?
Ag3 Ag6 Ag7 97.2(3) . 3_565 ?
Se3 Ag6 Ag7 95.94(13) 2_665 3_565 ?
Se3 Ag6 Ag7 50.93(12) . 3_565 ?
Se3 Ag6 Ag7 152.54(15) 3_565 3_565 ?
Ag2 Ag6 Ag7 108.1(3) . 2_665 ?
Ag3 Ag6 Ag7 20.63(13) 2_665 2_665 ?
Ag3 Ag6 Ag7 97.2(3) 3_565 2_665 ?
Ag3 Ag6 Ag7 103.5(4) . 2_665 ?
Se3 Ag6 Ag7 152.54(15) 2_665 2_665 ?
Se3 Ag6 Ag7 95.94(13) . 2_665 ?
Se3 Ag6 Ag7 50.93(12) 3_565 2_665 ?
Ag7 Ag6 Ag7 110.8(3) 3_565 2_665 ?
Ag2 Ag6 Ag7 108.1(3) . . ?
Ag3 Ag6 Ag7 97.2(3) 2_665 . ?
Ag3 Ag6 Ag7 103.5(4) 3_565 . ?
Ag3 Ag6 Ag7 20.62(13) . . ?
Se3 Ag6 Ag7 50.93(12) 2_665 . ?
Se3 Ag6 Ag7 152.54(15) . . ?
Se3 Ag6 Ag7 95.94(13) 3_565 . ?
Ag7 Ag6 Ag7 110.8(3) 3_565 . ?
Ag7 Ag6 Ag7 110.8(3) 2_665 . ?
Ag2 Ag6 Ag8 143.49(18) . 3_565 ?
Ag3 Ag6 Ag8 44.7(2) 2_665 3_565 ?
Ag3 Ag6 Ag8 41.3(2) 3_565 3_565 ?
Ag3 Ag6 Ag8 88.2(4) . 3_565 ?
Se3 Ag6 Ag8 142.2(4) 2_665 3_565 ?
Se3 Ag6 Ag8 80.83(17) . 3_565 ?
Se3 Ag6 Ag8 107.7(2) 3_565 3_565 ?
Ag7 Ag6 Ag8 59.0(2) 3_565 3_565 ?
Ag7 Ag6 Ag8 56.8(2) 2_665 3_565 ?
Ag7 Ag6 Ag8 108.4(4) . 3_565 ?
Ag2 Ag6 Ag8 143.49(18) . 2_665 ?
Ag3 Ag6 Ag8 41.3(2) 2_665 2_665 ?
Ag3 Ag6 Ag8 88.2(4) 3_565 2_665 ?
Ag3 Ag6 Ag8 44.7(2) . 2_665 ?
Se3 Ag6 Ag8 107.7(2) 2_665 2_665 ?
Se3 Ag6 Ag8 142.2(4) . 2_665 ?
Se3 Ag6 Ag8 80.83(17) 3_565 2_665 ?
Ag7 Ag6 Ag8 108.4(4) 3_565 2_665 ?
Ag7 Ag6 Ag8 59.0(2) 2_665 2_665 ?
Ag7 Ag6 Ag8 56.8(2) . 2_665 ?
Ag8 Ag6 Ag8 62.0(3) 3_565 2_665 ?
Ag7 Ag3 Ag8 133.6(4) . . ?
Ag7 Ag3 Ag8 114.8(4) . 2_665 ?
Ag8 Ag3 Ag8 98.0(3) . 2_665 ?
Ag7 Ag3 Ag6 116.6(4) . . ?
Ag8 Ag3 Ag6 93.9(2) . . ?
Ag8 Ag3 Ag6 90.3(2) 2_665 . ?
Ag7 Ag3 Se2 72.2(3) . . ?
Ag8 Ag3 Se2 66.00(17) . . ?
Ag8 Ag3 Se2 109.70(15) 2_665 . ?
Ag6 Ag3 Se2 152.83(6) . . ?
Ag7 Ag3 Se3 63.3(3) . 2_665 ?
Ag8 Ag3 Se3 104.57(16) . 2_665 ?
Ag8 Ag3 Se3 148.13(15) 2_665 2_665 ?
Ag6 Ag3 Se3 66.2(3) . 2_665 ?
Se2 Ag3 Se3 100.01(6) . 2_665 ?
Ag7 Ag3 Se4 49.2(3) . . ?
Ag8 Ag3 Se4 157.27(16) . . ?
Ag8 Ag3 Se4 67.91(17) 2_665 . ?
Ag6 Ag3 Se4 103.57(14) . . ?
Se2 Ag3 Se4 100.99(6) . . ?
Se3 Ag3 Se4 95.82(6) 2_665 . ?
Ag7 Ag3 Ag4 95.1(3) . 2_665 ?
Ag8 Ag3 Ag4 110.08(16) . 2_665 ?
Ag8 Ag3 Ag4 20.60(17) 2_665 2_665 ?
Ag6 Ag3 Ag4 105.56(14) . 2_665 ?
Se2 Ag3 Ag4 98.75(5) . 2_665 ?
Se3 Ag3 Ag4 144.93(6) 2_665 2_665 ?
Se4 Ag3 Ag4 51.45(5) . 2_665 ?
Ag7 Ag3 Ag2 100.9(3) . . ?
Ag8 Ag3 Ag2 104.26(16) . . ?
Ag8 Ag3 Ag2 100.87(15) 2_665 . ?
Ag6 Ag3 Ag2 16.1(3) . . ?
Se2 Ag3 Ag2 148.79(5) . . ?
Se3 Ag3 Ag2 52.05(5) 2_665 . ?
Se4 Ag3 Ag2 96.11(5) . . ?
Ag4 Ag3 Ag2 112.30(5) 2_665 . ?
Ag7 Ag3 Ag3 132.2(3) . 2_665 ?
Ag8 Ag3 Ag3 94.27(18) . 2_665 ?
Ag8 Ag3 Ag3 43.51(17) 2_665 2_665 ?
Ag6 Ag3 Ag3 47.2(2) . 2_665 ?
Se2 Ag3 Ag3 146.34(4) . 2_665 ?
Se3 Ag3 Ag3 111.64(4) 2_665 2_665 ?
Se4 Ag3 Ag3 87.31(6) . 2_665 ?
Ag4 Ag3 Ag3 61.20(5) 2_665 2_665 ?
Ag2 Ag3 Ag3 59.70(3) . 2_665 ?
Ag7 Ag3 Ag3 150.8(3) . 3_565 ?
Ag8 Ag3 Ag3 47.09(16) . 3_565 ?
Ag8 Ag3 Ag3 91.57(18) 2_665 3_565 ?
Ag6 Ag3 Ag3 47.2(2) . 3_565 ?
Se2 Ag3 Ag3 112.06(6) . 3_565 ?
Se3 Ag3 Ag3 87.67(5) 2_665 3_565 ?
Se4 Ag3 Ag3 145.64(6) . 3_565 ?
Ag4 Ag3 Ag3 112.08(5) 2_665 3_565 ?
Ag2 Ag3 Ag3 59.70(3) . 3_565 ?
Ag3 Ag3 Ag3 60.0 2_665 3_565 ?
Ag7 Ag3 Ag4 117.6(3) . . ?
Ag8 Ag3 Ag4 15.98(18) . . ?
Ag8 Ag3 Ag4 110.37(15) 2_665 . ?
Ag6 Ag3 Ag4 103.38(14) . . ?
Se2 Ag3 Ag4 53.14(4) . . ?
Se3 Ag3 Ag4 96.42(5) 2_665 . ?
Se4 Ag3 Ag4 153.01(6) . . ?
Ag4 Ag3 Ag4 118.51(6) 2_665 . ?
Ag2 Ag3 Ag4 110.37(5) . . ?
Ag3 Ag3 Ag4 110.17(5) 2_665 . ?
Ag3 Ag3 Ag4 58.93(5) 3_565 . ?
Ag7 Ag3 H0 168.1(11) . . ?
Ag8 Ag3 H0 55.6(17) . . ?
Ag8 Ag3 H0 53.3(14) 2_665 . ?
Ag6 Ag3 H0 66(4) . . ?
Se2 Ag3 H0 111(4) . . ?
Se3 Ag3 H0 125(4) 2_665 . ?
Se4 Ag3 H0 119.15(18) . . ?
Ag4 Ag3 H0 73.2(18) 2_665 . ?
Ag2 Ag3 H0 82(4) . . ?
Ag3 Ag3 H0 40(3) 2_665 . ?
Ag3 Ag3 H0 40(3) 3_565 . ?
Ag4 Ag3 H0 71.5(17) . . ?
Ag3 Ag7 Se4 107.3(4) . . ?
Ag3 Ag7 Se3 91.7(4) . 2_665 ?
Se4 Ag7 Se3 123.3(3) . 2_665 ?
Ag3 Ag7 Se2 82.4(3) . . ?
Se4 Ag7 Se2 123.5(3) . . ?
Se3 Ag7 Se2 111.5(2) 2_665 . ?
Ag3 Ag7 Ag8 44.0(3) . 2_665 ?
Se4 Ag7 Ag8 65.5(2) . 2_665 ?
Se3 Ag7 Ag8 126.0(3) 2_665 2_665 ?
Se2 Ag7 Ag8 94.1(2) . 2_665 ?
Ag3 Ag7 Ag6 42.7(4) . . ?
Se4 Ag7 Ag6 99.3(2) . . ?
Se3 Ag7 Ag6 60.5(3) 2_665 . ?
Se2 Ag7 Ag6 119.9(3) . . ?
Ag8 Ag7 Ag6 65.4(3) 2_665 . ?
Ag3 Ag7 Ag8 30.2(3) . . ?
Se4 Ag7 Ag8 132.1(3) . . ?
Se3 Ag7 Ag8 88.9(2) 2_665 . ?
Se2 Ag7 Ag8 55.90(18) . . ?
Ag8 Ag7 Ag8 66.8(3) 2_665 . ?
Ag6 Ag7 Ag8 64.2(3) . . ?
Ag3 Ag7 Ag4 64.5(3) . 2_665 ?
Se4 Ag7 Ag4 49.30(13) . 2_665 ?
Se3 Ag7 Ag4 143.3(3) 2_665 2_665 ?
Se2 Ag7 Ag4 93.50(18) . 2_665 ?
Ag8 Ag7 Ag4 21.15(15) 2_665 2_665 ?
Ag6 Ag7 Ag4 84.0(3) . 2_665 ?
Ag8 Ag7 Ag4 83.3(2) . 2_665 ?
Ag8 Ag4 Se4 91.7(3) . 3_565 ?
Ag8 Ag4 Se1 91.1(2) . . ?
Se4 Ag4 Se1 123.92(8) 3_565 . ?
Ag8 Ag4 Se2 78.8(3) . . ?
Se4 Ag4 Se2 121.23(7) 3_565 . ?
Se1 Ag4 Se2 114.21(6) . . ?
Ag8 Ag4 Ag3 40.2(2) . 3_565 ?
Se4 Ag4 Ag3 59.35(5) 3_565 3_565 ?
Se1 Ag4 Ag3 90.49(5) . 3_565 ?
Se2 Ag4 Ag3 115.46(7) . 3_565 ?
Ag8 Ag4 Ag3 28.3(2) . . ?
Se4 Ag4 Ag3 91.08(6) 3_565 . ?
Se1 Ag4 Ag3 114.44(6) . . ?
Se2 Ag4 Ag3 55.60(5) . . ?
Ag3 Ag4 Ag3 59.87(5) 3_565 . ?
Ag8 Ag4 Ag1 38.6(2) . . ?
Se4 Ag4 Ag1 120.22(8) 3_565 . ?
Se1 Ag4 Ag1 54.34(5) . . ?
Se2 Ag4 Ag1 86.13(5) . . ?
Ag3 Ag4 Ag1 60.91(6) 3_565 . ?
Ag3 Ag4 Ag1 60.23(6) . . ?
Ag8 Ag4 Ag7 60.0(3) . 3_565 ?
Se4 Ag4 Ag7 41.36(14) 3_565 3_565 ?
Se1 Ag4 Ag7 95.86(11) . 3_565 ?
Se2 Ag4 Ag7 129.26(13) . 3_565 ?
Ag3 Ag4 Ag7 20.36(13) 3_565 3_565 ?
Ag3 Ag4 Ag7 75.28(13) . 3_565 ?
Ag1 Ag4 Ag7 79.41(14) . 3_565 ?
Ag4 Ag8 Ag3 135.7(4) . . ?
Ag4 Ag8 Ag3 119.2(4) . 3_565 ?
Ag3 Ag8 Ag3 89.4(3) . 3_565 ?
Ag4 Ag8 Ag1 123.0(4) . . ?
Ag3 Ag8 Ag1 89.4(3) . . ?
Ag3 Ag8 Ag1 86.4(2) 3_565 . ?
Ag4 Ag8 Se2 74.5(3) . . ?
Ag3 Ag8 Se2 67.78(14) . . ?
Ag3 Ag8 Se2 154.0(3) 3_565 . ?
Ag1 Ag8 Se2 104.92(19) . . ?
Ag4 Ag8 Se1 63.5(2) . . ?
Ag3 Ag8 Se1 147.4(3) . . ?
Ag3 Ag8 Se1 102.16(18) 3_565 . ?
Ag1 Ag8 Se1 61.50(13) . . ?
Se2 Ag8 Se1 103.8(2) . . ?
Ag4 Ag8 Se4 62.9(2) . 3_565 ?
Ag3 Ag8 Se4 108.5(2) . 3_565 ?
Ag3 Ag8 Se4 65.22(14) 3_565 3_565 ?
Ag1 Ag8 Se4 145.5(2) . 3_565 ?
Se2 Ag8 Se4 109.1(2) . 3_565 ?
Se1 Ag8 Se4 104.0(2) . 3_565 ?
Ag4 Ag8 Ag7 98.9(3) . 3_565 ?
Ag3 Ag8 Ag7 101.7(3) . 3_565 ?
Ag3 Ag8 Ag7 21.22(15) 3_565 3_565 ?
Ag1 Ag8 Ag7 103.6(2) . 3_565 ?
Se2 Ag8 Ag7 149.4(2) . 3_565 ?
Se1 Ag8 Ag7 99.43(19) . 3_565 ?
Se4 Ag8 Ag7 44.95(17) 3_565 3_565 ?
Ag4 Ag8 Ag5 110.2(3) . . ?
Ag3 Ag8 Ag5 98.6(3) . . ?
Ag3 Ag8 Ag5 95.6(2) 3_565 . ?
Ag1 Ag8 Ag5 13.00(11) . . ?
Se2 Ag8 Ag5 99.84(17) . . ?
Se1 Ag8 Ag5 50.41(14) . . ?
Se4 Ag8 Ag5 145.97(19) 3_565 . ?
Ag7 Ag8 Ag5 110.3(2) 3_565 . ?
Ag4 Ag8 Ag7 119.5(3) . . ?
Ag3 Ag8 Ag7 16.21(13) . . ?
Ag3 Ag8 Ag7 101.7(3) 3_565 . ?
Ag1 Ag8 Ag7 100.7(3) . . ?
Se2 Ag8 Ag7 53.72(15) . . ?
Se1 Ag8 Ag7 149.0(2) . . ?
Se4 Ag8 Ag7 103.86(19) 3_565 . ?
Ag7 Ag8 Ag7 109.9(3) 3_565 . ?
Ag5 Ag8 Ag7 107.6(2) . . ?
Ag4 Ag8 Ag6 143.6(4) . . ?
Ag3 Ag8 Ag6 44.80(14) . . ?
Ag3 Ag8 Ag6 44.93(13) 3_565 . ?
Ag1 Ag8 Ag6 91.4(3) . . ?
Se2 Ag8 Ag6 110.40(19) . . ?
Se1 Ag8 Ag6 141.0(2) . . ?
Se4 Ag8 Ag6 82.18(19) 3_565 . ?
Ag7 Ag8 Ag6 57.79(18) 3_565 . ?
Ag5 Ag8 Ag6 104.4(3) . . ?
Ag7 Ag8 Ag6 56.87(17) . . ?
Ag4 Ag8 Ag8 154.0(3) . 2_665 ?
Ag3 Ag8 Ag8 42.55(19) . 2_665 ?
Ag3 Ag8 Ag8 85.96(16) 3_565 2_665 ?
Ag1 Ag8 Ag8 46.92(13) . 2_665 ?
Se2 Ag8 Ag8 85.2(3) . 2_665 ?
Se1 Ag8 Ag8 107.30(13) . 2_665 ?
Se4 Ag8 Ag8 141.13(15) 3_565 2_665 ?
Ag7 Ag8 Ag8 106.7(2) 3_565 2_665 ?
Ag5 Ag8 Ag8 56.93(15) . 2_665 ?
Ag7 Ag8 Ag8 55.1(2) . 2_665 ?
Ag6 Ag8 Ag8 58.98(15) . 2_665 ?
Ag4 Ag8 H0 165(3) . . ?
Ag3 Ag8 H0 59(3) . . ?
Ag3 Ag8 H0 57(3) 3_565 . ?
Ag1 Ag8 H0 46(5) . . ?
Se2 Ag8 H0 115.7(4) . . ?
Se1 Ag8 H0 102(4) . . ?
Se4 Ag8 H0 120(4) 3_565 . ?
Ag7 Ag8 H0 78(3) 3_565 . ?
Ag5 Ag8 H0 59(5) . . ?
Ag7 Ag8 H0 75(3) . . ?
Ag6 Ag8 H0 46(5) . . ?
Ag8 Ag8 H0 30.9(11) 2_665 . ?
P1 Se1 Ag5 98.05(10) . . ?
P1 Se1 Ag4 110.57(10) . . ?
Ag5 Se1 Ag4 91.6(2) . . ?
P1 Se1 Ag1 94.59(9) . . ?
Ag5 Se1 Ag1 18.4(2) . . ?
Ag4 Se1 Ag1 75.89(7) . . ?
P1 Se1 Ag8 103.13(14) . . ?
Ag5 Se1 Ag8 68.2(3) . . ?
Ag4 Se1 Ag8 25.43(13) . . ?
Ag1 Se1 Ag8 51.20(15) . . ?
P1 Se2 Ag7 111.76(17) 2_665 . ?
P1 Se2 Ag4 100.72(10) 2_665 . ?
Ag7 Se2 Ag4 93.12(18) . . ?
P1 Se2 Ag8 95.93(14) 2_665 . ?
Ag7 Se2 Ag8 70.4(2) . . ?
Ag4 Se2 Ag8 26.70(15) . . ?
P1 Se2 Ag3 102.56(9) 2_665 . ?
Ag7 Se2 Ag3 25.37(17) . . ?
Ag4 Se2 Ag3 71.26(5) . . ?
Ag8 Se2 Ag3 46.22(16) . . ?
P2 Se3 Ag7 115.32(19) . 3_565 ?
P2 Se3 Ag2 106.73(12) . . ?
Ag7 Se3 Ag2 86.63(17) 3_565 . ?
P2 Se3 Ag3 102.11(12) . 3_565 ?
Ag7 Se3 Ag3 24.97(18) 3_565 3_565 ?
Ag2 Se3 Ag3 69.36(7) . 3_565 ?
P2 Se3 Ag6 101.36(13) . . ?
Ag7 Se3 Ag6 68.5(3) 3_565 . ?
Ag2 Se3 Ag6 22.7(3) . . ?
Ag3 Se3 Ag6 47.9(3) 3_565 . ?
P2 Se4 Ag7 111.3(2) 3_565 . ?
P2 Se4 Ag4 104.27(12) 3_565 2_665 ?
Ag7 Se4 Ag4 89.3(2) . 2_665 ?
P2 Se4 Ag3 103.49(12) 3_565 . ?
Ag7 Se4 Ag3 23.6(2) . . ?
Ag4 Se4 Ag3 69.20(5) 2_665 . ?
P2 Se4 Ag8 96.24(15) 3_565 2_665 ?
Ag7 Se4 Ag8 69.5(2) . 2_665 ?
Ag4 Se4 Ag8 25.40(14) 2_665 2_665 ?
Ag3 Se4 Ag8 46.86(14) . 2_665 ?
O1 P1 O2 108.3(5) . . ?
O1 P1 Se1 104.3(4) . . ?
O2 P1 Se1 108.7(3) . . ?
O1 P1 Se2 109.6(4) . 3_565 ?
O2 P1 Se2 103.4(3) . 3_565 ?
Se1 P1 Se2 122.03(14) . 3_565 ?
O3 P2 O4 95.5(14) . . ?
O3 P2 Se3 105.5(10) . . ?
O4 P2 Se3 114.3(6) . . ?
O3 P2 Se4 111.3(10) . 2_665 ?
O4 P2 Se4 106.9(5) . 2_665 ?
Se3 P2 Se4 120.55(17) . 2_665 ?
C1 O1 P1 126.1(10) . . ?
C3 O2 P1 121.2(9) . . ?
C7 O3 P2 157(3) . . ?
C5 O4 P2 129.8(15) . . ?
C2 C1 O1 116.0(18) . . ?
C2 C1 H1A 108.3 . . ?
O1 C1 H1A 108.3 . . ?
C2 C1 H1B 108.3 . . ?
O1 C1 H1B 108.3 . . ?
H1A C1 H1B 107.4 . . ?
C1 C2 H2A 109.5 . . ?
C1 C2 H2B 109.5 . . ?
H2A C2 H2B 109.5 . . ?
C1 C2 H2C 109.5 . . ?
H2A C2 H2C 109.5 . . ?
H2B C2 H2C 109.5 . . ?
O2 C3 C4 108.5(14) . . ?
O2 C3 H3A 110.0 . . ?
C4 C3 H3A 110.0 . . ?
O2 C3 H3B 110.0 . . ?
C4 C3 H3B 110.0 . . ?
H3A C3 H3B 108.4 . . ?
C3 C4 H4A 109.5 . . ?
C3 C4 H4B 109.5 . . ?
H4A C4 H4B 109.5 . . ?
C3 C4 H4C 109.5 . . ?
H4A C4 H4C 109.5 . . ?
H4B C4 H4C 109.5 . . ?
C6 C5 O4 126(3) . . ?
C6 C5 H5A 105.8 . . ?
O4 C5 H5A 105.8 . . ?
C6 C5 H5B 105.8 . . ?
O4 C5 H5B 105.8 . . ?
H5A C5 H5B 106.2 . . ?
C5 C6 H6A 109.5 . . ?
C5 C6 H6B 109.5 . . ?
H6A C6 H6B 109.5 . . ?
C5 C6 H6C 109.5 . . ?
H6A C6 H6C 109.5 . . ?
H6B C6 H6C 109.5 . . ?
O3 C7 C8 167(4) . . ?
O3 C7 H7A 93.9 . . ?
C8 C7 H7A 93.9 . . ?
O3 C7 H7B 93.9 . . ?
C8 C7 H7B 93.9 . . ?
H7A C7 H7B 103.1 . . ?
C7 C8 H8A 109.5 . . ?
C7 C8 H8B 109.5 . . ?
H8A C8 H8B 109.5 . . ?
C7 C8 H8C 109.5 . . ?
H8A C8 H8C 109.5 . . ?
H8B C8 H8C 109.5 . . ?
F1 P3 F1 98.1(16) 2_665 . ?
F1 P3 F1 98.1(16) 2_665 3_565 ?
F1 P3 F1 98.1(16) . 3_565 ?
F1 P3 F2 80.3(18) 2_665 . ?
F1 P3 F2 87.4(18) . . ?
F1 P3 F2 174.4(18) 3_565 . ?
F1 P3 F2 87.4(18) 2_665 2_665 ?
F1 P3 F2 174.4(18) . 2_665 ?
F1 P3 F2 80.3(18) 3_565 2_665 ?
F2 P3 F2 94(2) . 2_665 ?
F1 P3 F2 174.4(18) 2_665 3_565 ?
F1 P3 F2 80.3(18) . 3_565 ?
F1 P3 F2 87.4(18) 3_565 3_565 ?
F2 P3 F2 94(2) . 3_565 ?
F2 P3 F2 94(2) 2_665 3_565 ?

loop_
_geom_bond_atom_site_label_1
_geom_bond_atom_site_label_2
_geom_bond_distance
_geom_bond_site_symmetry_2
_geom_bond_publ_flag
Ag1 Ag5 0.860(9) . ?
Ag1 Ag8 2.410(6) . ?
Ag1 Ag8 2.410(6) 3_565 ?
Ag1 Ag8 2.410(6) 2_665 ?
Ag1 Se1 2.7168(16) 2_665 ?
Ag1 Se1 2.7168(16) 3_565 ?
Ag1 Se1 2.7170(16) . ?
Ag1 Ag3 3.189(3) . ?
Ag1 Ag3 3.190(3) 2_665 ?
Ag1 Ag3 3.190(3) 3_565 ?
Ag1 Ag4 3.2433(18) . ?
Ag1 Ag4 3.2434(18) 2_665 ?
Ag1 H0 1.74(16) . ?
Ag5 Se1 2.5034(15) 2_665 ?
Ag5 Se1 2.5034(15) 3_565 ?
Ag5 Se1 2.5034(15) . ?
Ag5 Ag8 3.016(10) . ?
Ag5 Ag8 3.016(10) 3_565 ?
Ag5 Ag8 3.016(10) 2_665 ?
Ag2 Ag6 1.075(13) . ?
Ag2 Se3 2.5629(16) 2_665 ?
Ag2 Se3 2.5630(16) . ?
Ag2 Se3 2.5630(16) 3_565 ?
Ag2 Ag3 3.041(2) 2_665 ?
Ag2 Ag3 3.041(2) 3_565 ?
Ag2 Ag3 3.041(2) . ?
Ag6 Ag3 2.256(9) 2_665 ?
Ag6 Ag3 2.257(9) 3_565 ?
Ag6 Ag3 2.257(9) . ?
Ag6 Se3 2.781(6) 2_665 ?
Ag6 Se3 2.781(6) . ?
Ag6 Se3 2.781(6) 3_565 ?
Ag6 Ag7 2.972(8) 3_565 ?
Ag6 Ag7 2.972(8) 2_665 ?
Ag6 Ag7 2.972(8) . ?
Ag6 Ag8 3.195(14) 3_565 ?
Ag6 Ag8 3.195(14) 2_665 ?
Ag3 Ag7 1.171(8) . ?
Ag3 Ag8 2.113(7) . ?
Ag3 Ag8 2.248(6) 2_665 ?
Ag3 Se2 2.7096(16) . ?
Ag3 Se3 2.7740(18) 2_665 ?
Ag3 Se4 2.7971(19) . ?
Ag3 Ag4 3.0393(19) 2_665 ?
Ag3 Ag3 3.069(2) 2_665 ?
Ag3 Ag3 3.069(2) 3_565 ?
Ag3 Ag4 3.110(2) . ?
Ag3 H0 1.99(7) . ?
Ag7 Se4 2.216(7) . ?
Ag7 Se3 2.480(6) 2_665 ?
Ag7 Se2 2.603(6) . ?
Ag7 Ag8 2.938(9) 2_665 ?
Ag7 Ag8 3.041(9) . ?
Ag7 Ag4 3.354(6) 2_665 ?
Ag4 Ag8 1.225(7) . ?
Ag4 Se4 2.5432(19) 3_565 ?
Ag4 Se1 2.5530(18) . ?
Ag4 Se2 2.627(2) . ?
Ag4 Ag3 3.0395(19) 3_565 ?
Ag4 Ag7 3.354(6) 3_565 ?
Ag8 Ag3 2.248(6) 3_565 ?
Ag8 Se2 2.674(5) . ?
Ag8 Se1 2.852(6) . ?
Ag8 Se4 2.855(6) 3_565 ?
Ag8 Ag7 2.939(9) 3_565 ?
Ag8 Ag8 3.292(13) 2_665 ?
Ag8 H0 1.92(2) . ?
Se1 P1 2.149(3) . ?
Se2 P1 2.171(3) 2_665 ?
Se3 P2 2.145(5) . ?
Se3 Ag7 2.480(6) 3_565 ?
Se3 Ag3 2.7739(18) 3_565 ?
Se4 P2 2.161(4) 3_565 ?
Se4 Ag4 2.5427(19) 2_665 ?
Se4 Ag8 2.854(6) 2_665 ?
P1 O1 1.579(8) . ?
P1 O2 1.596(9) . ?
P1 Se2 2.171(3) 3_565 ?
P2 O3 1.503(16) . ?
P2 O4 1.505(11) . ?
P2 Se4 2.161(4) 2_665 ?
O1 C1 1.418(18) . ?
O2 C3 1.430(17) . ?
O3 C7 1.14(3) . ?
O4 C5 1.33(3) . ?
C1 C2 1.34(2) . ?
C1 H1A 0.9700 . ?
C1 H1B 0.9700 . ?
C2 H2A 0.9600 . ?
C2 H2B 0.9600 . ?
C2 H2C 0.9600 . ?
C3 C4 1.45(2) . ?
C3 H3A 0.9700 . ?
C3 H3B 0.9700 . ?
C4 H4A 0.9600 . ?
C4 H4B 0.9600 . ?
C4 H4C 0.9600 . ?
C5 C6 1.31(3) . ?
C5 H5A 0.9700 . ?
C5 H5B 0.9700 . ?
C6 H6A 0.9600 . ?
C6 H6B 0.9600 . ?
C6 H6C 0.9600 . ?
C7 C8 1.19(3) . ?
C7 H7A 0.9700 . ?
C7 H7B 0.9700 . ?
C8 H8A 0.9600 . ?
C8 H8B 0.9600 . ?
C8 H8C 0.9600 . ?
P3 F1 1.44(2) 2_665 ?
P3 F1 1.44(2) . ?
P3 F1 1.44(2) 3_565 ?
P3 F2 1.45(2) . ?
P3 F2 1.45(2) 2_665 ?
P3 F2 1.45(2) 3_565 ?
